data_1548293
loop_
_publ_author_name
'Zheng, Junhao'
'Li, Zhen Hua'
'Wang, Huadong'

_publ_section_title
;
 Addition of dihydrogen to a borylborenium center.
;
_journal_issue 6
_journal_name_full 'Chemical science'
_journal_page_first 1433
_journal_page_last 1438
_journal_paper_doi 10.1039/c7sc04987k
_journal_volume 9
_journal_year 2018
_chemical_formula_sum 'C53 H45 B3 F20 N4 O2'
_chemical_formula_weight 1182.36
_space_group_crystal_system monoclinic
_space_group_IT_number 14
_space_group_name_Hall '-P 2ybc'
_space_group_name_H-M_alt 'P 1 21/c 1'
_symmetry_space_group_name_Hall '-P 2ybc'
_symmetry_space_group_name_H-M 'P 1 21/c 1'
_atom_sites_solution_hydrogens geom
_audit_creation_method SHELXL-2014/7
_audit_update_record
;
2017-04-10 deposited with the CCDC.
2017-11-28 downloaded from the CCDC.
;
_cell_angle_alpha 90
_cell_angle_beta 91.817(4)
_cell_angle_gamma 90
_cell_formula_units_Z 4
_cell_length_a 8.281(2)
_cell_length_b 27.653(7)
_cell_length_c 23.173(6)
_cell_measurement_reflns_used 2014
_cell_measurement_temperature 223(2)
_cell_measurement_theta_max 19.45
_cell_measurement_theta_min 2.29
_cell_volume 5304(2)
_computing_cell_refinement 'Bruker SAINT'
_computing_data_collection 'Bruker APEX2'
_computing_data_reduction 'Bruker SAINT'
_computing_molecular_graphics 'Bruker SHELXTL'
_computing_publication_material 'Bruker SHELXTL'
_computing_structure_refinement 'SHELXL-2014/7 (Sheldrick, 2014)'
_computing_structure_solution 'SHELXS-97 (Sheldrick, 2008)'
_diffrn_ambient_temperature 223(2)
_diffrn_measured_fraction_theta_full 0.997
_diffrn_measured_fraction_theta_max 0.997
_diffrn_measurement_device_type 'Bruker APEX-II CCD'
_diffrn_measurement_method '\f and \w scans'
_diffrn_radiation_type MoK\a
_diffrn_radiation_wavelength 0.71073
_diffrn_reflns_av_R_equivalents 0.1379
_diffrn_reflns_av_unetI/netI 0.1497
_diffrn_reflns_Laue_measured_fraction_full 0.997
_diffrn_reflns_Laue_measured_fraction_max 0.997
_diffrn_reflns_limit_h_max 7
_diffrn_reflns_limit_h_min -9
_diffrn_reflns_limit_k_max 32
_diffrn_reflns_limit_k_min -32
_diffrn_reflns_limit_l_max 27
_diffrn_reflns_limit_l_min -24
_diffrn_reflns_number 31986
_diffrn_reflns_point_group_measured_fraction_full 0.997
_diffrn_reflns_point_group_measured_fraction_max 0.997
_diffrn_reflns_theta_full 24.998
_diffrn_reflns_theta_max 24.998
_diffrn_reflns_theta_min 1.147
_exptl_absorpt_coefficient_mu 0.138
_exptl_absorpt_correction_T_max 0.9281
_exptl_absorpt_correction_T_min 0.7984
_exptl_absorpt_correction_type multi-scan
_exptl_absorpt_process_details sadabs
_exptl_crystal_colour colourless
_exptl_crystal_density_diffrn 1.481
_exptl_crystal_density_meas 0
_exptl_crystal_description prism
_exptl_crystal_F_000 2408
_exptl_crystal_size_max 0.300
_exptl_crystal_size_mid 0.090
_exptl_crystal_size_min 0.080
_refine_diff_density_max 0.505
_refine_diff_density_min -0.537
_refine_diff_density_rms 0.129
_refine_ls_extinction_method none
_refine_ls_goodness_of_fit_ref 1.005
_refine_ls_hydrogen_treatment constr
_refine_ls_matrix_type full
_refine_ls_number_parameters 752
_refine_ls_number_reflns 9314
_refine_ls_number_restraints 0
_refine_ls_restrained_S_all 1.005
_refine_ls_R_factor_all 0.1993
_refine_ls_R_factor_gt 0.0845
_refine_ls_shift/su_max 0.009
_refine_ls_shift/su_mean 0.001
_refine_ls_structure_factor_coef Fsqd
_refine_ls_weighting_details 'w=1/[\s^2^(Fo^2^)+(0.1600P)^2^+0.4103P] where P=(Fo^2^+2Fc^2^)/3'
_refine_ls_weighting_scheme calc
_refine_ls_wR_factor_gt 0.2217
_refine_ls_wR_factor_ref 0.3035
_reflns_Friedel_coverage 0.000
_reflns_number_gt 4150
_reflns_number_total 9314
_reflns_threshold_expression 'I > 2\s(I)'
_cod_data_source_file c7sc04987k2.cif
_cod_data_source_block mo_70229c
_cod_depositor_comments 'Adding full bibliography for 1548293.cif.'
_cod_database_code 1548293
_shelx_shelxl_version_number 2014/7
_shelx_space_group_comment
; 
The symmetry employed for this shelxl refinement is uniquely defined 
by the following loop, which should always be used as a source of 
symmetry information in preference to the above space-group names. 
They are only intended as comments. 
;
_shelx_estimated_absorpt_t_min 0.960
_shelx_estimated_absorpt_t_max 0.989

loop_
_space_group_symop_operation_xyz
'x, y, z'
'-x, y+1/2, -z+1/2'
'-x, -y, -z'
'x, -y-1/2, z-1/2'

loop_
_atom_site_label
_atom_site_type_symbol
_atom_site_fract_x
_atom_site_fract_y
_atom_site_fract_z
_atom_site_U_iso_or_equiv
_atom_site_adp_type
_atom_site_occupancy
_atom_site_site_symmetry_order
_atom_site_calc_flag
_atom_site_refinement_flags_posn
_atom_site_refinement_flags_adp
B1 B 0.2454(9) 0.5087(2) 0.2252(3) 0.0331(17) Uani 1 1 d . .
B2 B 0.1515(10) 0.5099(2) 0.2920(3) 0.0370(18) Uani 1 1 d . .
B3 B 0.1884(11) 0.7598(3) 0.0261(3) 0.040(2) Uani 1 1 d . .
N1 N 0.3625(6) 0.46213(17) 0.2231(2) 0.0312(12) Uani 1 1 d . .
N2 N 0.6621(7) 0.34086(18) 0.2171(2) 0.0414(14) Uani 1 1 d . .
N3 N 0.5166(6) 0.56417(18) 0.2301(2) 0.0348(13) Uani 1 1 d . .
N4 N 0.2947(6) 0.60136(17) 0.2443(2) 0.0315(12) Uani 1 1 d . .
O1 O 0.2383(6) 0.5074(2) 0.3431(2) 0.0674(16) Uani 1 1 d . .
O2 O -0.0069(6) 0.5160(2) 0.3018(2) 0.0616(15) Uani 1 1 d . .
F1 F 0.4102(5) 0.76282(13) 0.12397(16) 0.0495(10) Uani 1 1 d . .
F2 F 0.6374(5) 0.70099(15) 0.15438(18) 0.0614(12) Uani 1 1 d . .
F3 F 0.6897(6) 0.62003(16) 0.0904(2) 0.0757(14) Uani 1 1 d . .
F4 F 0.5010(6) 0.60393(14) -0.0057(2) 0.0735(14) Uani 1 1 d . .
F5 F 0.2691(6) 0.66380(14) -0.03588(16) 0.0608(12) Uani 1 1 d . .
F6 F 0.4021(5) 0.76370(14) -0.06914(16) 0.0570(11) Uani 1 1 d . .
F7 F 0.6116(6) 0.83201(17) -0.09475(19) 0.0759(14) Uani 1 1 d . .
F8 F 0.6392(7) 0.91287(17) -0.0285(2) 0.0876(16) Uani 1 1 d . .
F9 F 0.4549(6) 0.92219(15) 0.0648(2) 0.0705(13) Uani 1 1 d . .
F10 F 0.2481(5) 0.85502(13) 0.09252(17) 0.0515(11) Uani 1 1 d . .
F11 F 0.1092(6) 0.81326(15) -0.08782(17) 0.0653(13) Uani 1 1 d . .
F12 F -0.1054(6) 0.78719(19) -0.16594(17) 0.0816(15) Uani 1 1 d . .
F13 F -0.2795(7) 0.7048(2) -0.1540(2) 0.112(2) Uani 1 1 d . .
F14 F -0.2309(7) 0.6493(2) -0.0577(2) 0.105(2) Uani 1 1 d . .
F15 F -0.0150(6) 0.67556(16) 0.02307(17) 0.0692(14) Uani 1 1 d . .
F16 F -0.0416(6) 0.83831(15) 0.02495(18) 0.0644(12) Uani 1 1 d . .
F17 F -0.2565(5) 0.85981(17) 0.1033(2) 0.0745(14) Uani 1 1 d . .
F18 F -0.2728(6) 0.80755(18) 0.2025(2) 0.0819(15) Uani 1 1 d . .
F19 F -0.0694(5) 0.73066(16) 0.21889(17) 0.0639(12) Uani 1 1 d . .
F20 F 0.1345(5) 0.70615(14) 0.14054(16) 0.0535(11) Uani 1 1 d . .
C1 C 0.3548(8) 0.5578(2) 0.2301(3) 0.0358(15) Uani 1 1 d . .
C2 C 0.6396(8) 0.5306(2) 0.2102(3) 0.0500(19) Uani 1 1 d . .
H2A H 0.6777 0.5106 0.2422 0.075 Uiso 1 1 calc R U
H2B H 0.7294 0.5487 0.1952 0.075 Uiso 1 1 calc R U
H2C H 0.5931 0.5102 0.1799 0.075 Uiso 1 1 calc R U
C3 C 0.7275(8) 0.6285(3) 0.2513(3) 0.055(2) Uani 1 1 d . .
H3A H 0.7699 0.6330 0.2132 0.082 Uiso 1 1 calc R U
H3B H 0.7923 0.6047 0.2723 0.082 Uiso 1 1 calc R U
H3C H 0.7313 0.6590 0.2720 0.082 Uiso 1 1 calc R U
C4 C 0.5573(7) 0.6114(2) 0.2459(3) 0.0348(15) Uani 1 1 d . .
C5 C 0.4206(8) 0.6345(2) 0.2544(3) 0.0369(16) Uani 1 1 d . .
C6 C 0.3879(9) 0.6854(2) 0.2722(3) 0.055(2) Uani 1 1 d . .
H6A H 0.4869 0.7040 0.2712 0.083 Uiso 1 1 calc R U
H6B H 0.3478 0.6856 0.3111 0.083 Uiso 1 1 calc R U
H6C H 0.3076 0.6995 0.2459 0.083 Uiso 1 1 calc R U
C7 C 0.1241(8) 0.6145(2) 0.2437(3) 0.0446(18) Uani 1 1 d . .
H7A H 0.0587 0.5858 0.2368 0.067 Uiso 1 1 calc R U
H7B H 0.1020 0.6379 0.2133 0.067 Uiso 1 1 calc R U
H7C H 0.0980 0.6285 0.2807 0.067 Uiso 1 1 calc R U
C8 C 0.1163(7) 0.5058(2) 0.1703(3) 0.0345(15) Uani 1 1 d . .
C9 C 0.1107(8) 0.5378(2) 0.1227(3) 0.0367(16) Uani 1 1 d . .
C10 C -0.0126(9) 0.5352(3) 0.0816(3) 0.0517(19) Uani 1 1 d . .
H10 H -0.0158 0.5582 0.0518 0.062 Uiso 1 1 calc R U
C11 C -0.1323(9) 0.5003(3) 0.0820(3) 0.0461(18) Uani 1 1 d . .
C12 C -0.1202(8) 0.4670(3) 0.1260(3) 0.0481(19) Uani 1 1 d . .
H12 H -0.1970 0.4420 0.1270 0.058 Uiso 1 1 calc R U
C13 C 0.0010(8) 0.4686(2) 0.1694(3) 0.0391(16) Uani 1 1 d . .
C14 C 0.2393(9) 0.5743(3) 0.1103(3) 0.054(2) Uani 1 1 d . .
H14A H 0.2442 0.5790 0.0689 0.081 Uiso 1 1 calc R U
H14B H 0.3429 0.5626 0.1252 0.081 Uiso 1 1 calc R U
H14C H 0.2139 0.6047 0.1287 0.081 Uiso 1 1 calc R U
C15 C -0.2680(10) 0.4991(3) 0.0377(4) 0.076(3) Uani 1 1 d . .
H15A H -0.3641 0.5131 0.0539 0.114 Uiso 1 1 calc R U
H15B H -0.2898 0.4659 0.0265 0.114 Uiso 1 1 calc R U
H15C H -0.2381 0.5176 0.0041 0.114 Uiso 1 1 calc R U
C16 C -0.0015(10) 0.4285(3) 0.2122(3) 0.060(2) Uani 1 1 d . .
H16A H -0.1122 0.4183 0.2175 0.090 Uiso 1 1 calc R U
H16B H 0.0450 0.4397 0.2488 0.090 Uiso 1 1 calc R U
H16C H 0.0610 0.4015 0.1983 0.090 Uiso 1 1 calc R U
C17 C 0.4381(8) 0.4448(2) 0.2703(3) 0.0407(17) Uani 1 1 d . .
H17 H 0.4242 0.4610 0.3055 0.049 Uiso 1 1 calc R U
C18 C 0.5358(8) 0.4044(2) 0.2704(3) 0.0410(17) Uani 1 1 d . .
H18 H 0.5840 0.3932 0.3052 0.049 Uiso 1 1 calc R U
C19 C 0.5628(8) 0.3802(2) 0.2188(3) 0.0329(15) Uani 1 1 d . .
C20 C 0.4868(8) 0.3994(2) 0.1691(3) 0.0364(16) Uani 1 1 d . .
H20 H 0.5030 0.3853 0.1328 0.044 Uiso 1 1 calc R U
C21 C 0.3894(8) 0.4387(2) 0.1738(3) 0.0366(16) Uani 1 1 d . .
H21 H 0.3370 0.4502 0.1399 0.044 Uiso 1 1 calc R U
C22 C 0.7452(12) 0.3234(3) 0.2693(3) 0.068(2) Uani 1 1 d . .
H22A H 0.8190 0.3480 0.2839 0.102 Uiso 1 1 calc R U
H22B H 0.8055 0.2943 0.2605 0.102 Uiso 1 1 calc R U
H22C H 0.6666 0.3161 0.2982 0.102 Uiso 1 1 calc R U
C23 C 0.6904(10) 0.3166(3) 0.1643(3) 0.056(2) Uani 1 1 d . .
H23A H 0.5880 0.3093 0.1447 0.084 Uiso 1 1 calc R U
H23B H 0.7484 0.2867 0.1722 0.084 Uiso 1 1 calc R U
H23C H 0.7543 0.3371 0.1399 0.084 Uiso 1 1 calc R U
C24 C -0.0305(11) 0.5083(4) 0.3634(4) 0.090(3) Uani 1 1 d . .
C25 C -0.1730(16) 0.5326(7) 0.3799(4) 0.202(10) Uani 1 1 d . .
H25A H -0.2618 0.5239 0.3536 0.303 Uiso 1 1 calc R U
H25B H -0.1556 0.5673 0.3783 0.303 Uiso 1 1 calc R U
H25C H -0.1988 0.5234 0.4189 0.303 Uiso 1 1 calc R U
C26 C -0.0578(18) 0.4497(5) 0.3698(5) 0.161(7) Uani 1 1 d . .
H26A H 0.0016 0.4380 0.4038 0.241 Uiso 1 1 calc R U
H26B H -0.0192 0.4334 0.3358 0.241 Uiso 1 1 calc R U
H26C H -0.1720 0.4430 0.3736 0.241 Uiso 1 1 calc R U
C27 C 0.1333(12) 0.5171(3) 0.3895(3) 0.067(2) Uani 1 1 d . .
C28 C 0.139(3) 0.5736(4) 0.4013(5) 0.265(15) Uani 1 1 d . .
H28A H 0.2249 0.5881 0.3799 0.398 Uiso 1 1 calc R U
H28B H 0.1576 0.5794 0.4422 0.398 Uiso 1 1 calc R U
H28C H 0.0362 0.5880 0.3890 0.398 Uiso 1 1 calc R U
C29 C 0.1910(13) 0.4933(4) 0.4411(4) 0.098(4) Uani 1 1 d . .
H29A H 0.1891 0.4585 0.4351 0.147 Uiso 1 1 calc R U
H29B H 0.1222 0.5015 0.4727 0.147 Uiso 1 1 calc R U
H29C H 0.3008 0.5036 0.4503 0.147 Uiso 1 1 calc R U
C30 C 0.3200(8) 0.7171(2) 0.0425(3) 0.0334(15) Uani 1 1 d . .
C31 C 0.4267(9) 0.7233(2) 0.0905(3) 0.0395(17) Uani 1 1 d . .
C32 C 0.5500(9) 0.6922(2) 0.1069(3) 0.0454(18) Uani 1 1 d . .
C33 C 0.5732(10) 0.6522(3) 0.0754(4) 0.054(2) Uani 1 1 d . .
C34 C 0.4813(10) 0.6440(2) 0.0279(4) 0.055(2) Uani 1 1 d . .
C35 C 0.3553(9) 0.6757(2) 0.0123(3) 0.0448(18) Uani 1 1 d . .
C36 C 0.3043(8) 0.8058(2) 0.0119(3) 0.0357(16) Uani 1 1 d . .
C37 C 0.4073(9) 0.8028(2) -0.0341(3) 0.0427(18) Uani 1 1 d . .
C38 C 0.5182(9) 0.8376(3) -0.0484(3) 0.0501(19) Uani 1 1 d . .
C39 C 0.5343(9) 0.8784(3) -0.0159(3) 0.052(2) Uani 1 1 d . .
C40 C 0.4395(9) 0.8833(2) 0.0312(3) 0.0470(18) Uani 1 1 d . .
C41 C 0.3310(9) 0.8473(2) 0.0442(3) 0.0409(17) Uani 1 1 d . .
C42 C 0.0651(9) 0.7450(2) -0.0285(3) 0.0463(18) Uani 1 1 d . .
C43 C -0.0330(9) 0.7043(3) -0.0245(3) 0.052(2) Uani 1 1 d . .
C44 C -0.1459(9) 0.6896(3) -0.0651(3) 0.061(2) Uani 1 1 d . .
C45 C -0.1701(11) 0.7175(4) -0.1129(4) 0.074(3) Uani 1 1 d . .
C46 C -0.0835(9) 0.7589(3) -0.1191(3) 0.056(2) Uani 1 1 d . .
C47 C 0.0303(9) 0.7709(3) -0.0775(3) 0.0458(18) Uani 1 1 d . .
C48 C 0.0621(8) 0.7715(2) 0.0777(3) 0.0382(16) Uani 1 1 d . .
C49 C -0.0416(9) 0.8097(3) 0.0734(3) 0.0468(18) Uani 1 1 d . .
C50 C -0.1556(10) 0.8218(3) 0.1126(4) 0.058(2) Uani 1 1 d . .
C51 C -0.1637(9) 0.7955(3) 0.1626(3) 0.0518(19) Uani 1 1 d . .
C52 C -0.0670(9) 0.7574(3) 0.1702(3) 0.0490(19) Uani 1 1 d . .
C53 C 0.0459(8) 0.7457(2) 0.1292(3) 0.0412(17) Uani 1 1 d . .

loop_
_atom_site_aniso_label
_atom_site_aniso_U_11
_atom_site_aniso_U_22
_atom_site_aniso_U_33
_atom_site_aniso_U_23
_atom_site_aniso_U_13
_atom_site_aniso_U_12
B1 0.027(4) 0.030(4) 0.042(4) 0.001(3) 0.001(3) 0.002(3)
B2 0.045(5) 0.023(4) 0.042(5) 0.003(3) -0.002(4) -0.003(3)
B3 0.056(6) 0.034(4) 0.029(4) 0.005(3) -0.003(4) -0.007(4)
N1 0.032(3) 0.034(3) 0.027(3) 0.003(2) 0.000(2) 0.002(2)
N2 0.044(4) 0.035(3) 0.045(3) -0.003(3) 0.000(3) 0.006(3)
N3 0.020(3) 0.040(3) 0.044(3) -0.001(2) 0.004(2) -0.002(2)
N4 0.020(3) 0.032(3) 0.043(3) 0.001(2) 0.007(2) 0.001(2)
O1 0.046(3) 0.118(5) 0.038(3) -0.018(3) -0.001(3) 0.011(3)
O2 0.033(3) 0.113(4) 0.040(3) 0.018(3) 0.010(2) 0.021(3)
F1 0.051(3) 0.049(2) 0.048(2) -0.0062(19) -0.0087(19) -0.0036(19)
F2 0.050(3) 0.064(3) 0.069(3) 0.012(2) -0.017(2) -0.006(2)
F3 0.052(3) 0.057(3) 0.117(4) 0.013(3) 0.002(3) 0.015(2)
F4 0.099(4) 0.040(2) 0.084(3) -0.009(2) 0.034(3) 0.001(2)
F5 0.086(3) 0.050(2) 0.045(2) -0.0066(19) -0.009(2) -0.009(2)
F6 0.066(3) 0.059(3) 0.047(2) -0.009(2) 0.014(2) -0.016(2)
F7 0.080(4) 0.086(3) 0.063(3) -0.006(2) 0.030(3) -0.030(3)
F8 0.095(4) 0.077(3) 0.093(4) -0.005(3) 0.028(3) -0.046(3)
F9 0.080(4) 0.051(3) 0.081(3) -0.017(2) 0.009(3) -0.024(2)
F10 0.061(3) 0.047(2) 0.048(2) -0.0047(18) 0.017(2) -0.0070(19)
F11 0.092(4) 0.055(3) 0.048(2) 0.015(2) -0.007(2) -0.008(2)
F12 0.091(4) 0.116(4) 0.037(2) 0.017(2) -0.017(2) 0.016(3)
F13 0.091(4) 0.179(6) 0.064(3) -0.015(3) -0.031(3) -0.050(4)
F14 0.106(5) 0.127(5) 0.083(4) -0.004(3) -0.003(3) -0.075(4)
F15 0.088(4) 0.071(3) 0.049(3) 0.015(2) 0.000(2) -0.039(3)
F16 0.077(3) 0.059(3) 0.058(3) 0.020(2) 0.003(2) 0.012(2)
F17 0.049(3) 0.088(3) 0.086(3) 0.007(3) -0.002(2) 0.021(3)
F18 0.072(3) 0.094(4) 0.082(3) -0.004(3) 0.035(3) 0.008(3)
F19 0.059(3) 0.085(3) 0.048(3) 0.020(2) 0.006(2) -0.011(2)
F20 0.058(3) 0.053(2) 0.050(2) 0.0191(19) 0.002(2) -0.001(2)
C1 0.029(4) 0.041(4) 0.037(4) 0.006(3) 0.007(3) 0.005(3)
C2 0.022(4) 0.041(4) 0.088(6) -0.009(4) 0.011(4) 0.007(3)
C3 0.030(4) 0.054(5) 0.080(6) -0.002(4) -0.010(4) -0.012(3)
C4 0.021(4) 0.033(4) 0.050(4) 0.003(3) -0.006(3) -0.010(3)
C5 0.030(4) 0.036(4) 0.044(4) 0.003(3) -0.008(3) -0.001(3)
C6 0.046(5) 0.046(4) 0.074(5) -0.007(4) -0.008(4) 0.000(4)
C7 0.029(4) 0.041(4) 0.064(5) 0.011(3) 0.007(3) 0.006(3)
C8 0.023(4) 0.034(4) 0.047(4) -0.001(3) 0.007(3) 0.003(3)
C9 0.026(4) 0.046(4) 0.038(4) -0.004(3) 0.001(3) -0.005(3)
C10 0.051(5) 0.059(5) 0.046(4) -0.001(4) 0.008(4) 0.006(4)
C11 0.035(4) 0.049(4) 0.054(5) -0.014(4) 0.002(4) 0.006(3)
C12 0.031(4) 0.054(5) 0.059(5) -0.015(4) 0.011(4) -0.009(3)
C13 0.026(4) 0.037(4) 0.054(4) -0.001(3) 0.001(3) 0.000(3)
C14 0.051(5) 0.075(5) 0.036(4) 0.012(4) -0.001(4) -0.025(4)
C15 0.051(6) 0.103(7) 0.073(6) -0.031(5) -0.029(5) 0.014(5)
C16 0.051(5) 0.047(4) 0.082(6) 0.007(4) 0.000(4) -0.017(4)
C17 0.037(4) 0.043(4) 0.041(4) -0.006(3) 0.000(3) 0.004(3)
C18 0.047(4) 0.044(4) 0.032(4) -0.001(3) 0.003(3) 0.011(3)
C19 0.033(4) 0.024(3) 0.042(4) 0.004(3) 0.004(3) -0.007(3)
C20 0.036(4) 0.036(4) 0.037(4) -0.004(3) 0.004(3) 0.004(3)
C21 0.034(4) 0.047(4) 0.029(4) 0.000(3) 0.002(3) -0.006(3)
C22 0.106(7) 0.049(5) 0.049(5) 0.008(4) 0.008(5) 0.021(5)
C23 0.069(6) 0.046(4) 0.054(5) -0.010(4) 0.002(4) 0.017(4)
C24 0.050(6) 0.167(10) 0.053(5) 0.033(6) 0.015(5) 0.029(6)
C25 0.117(11) 0.44(3) 0.048(6) 0.030(10) 0.024(7) 0.179(15)
C26 0.184(15) 0.189(14) 0.109(10) 0.054(10) 0.015(10) -0.111(12)
C27 0.086(7) 0.082(6) 0.035(4) -0.005(4) 0.015(4) 0.028(5)
C28 0.65(5) 0.061(8) 0.085(9) -0.032(7) 0.061(16) -0.068(14)
C29 0.090(8) 0.160(10) 0.045(5) 0.014(6) 0.012(5) 0.035(7)
C30 0.038(4) 0.033(4) 0.030(3) 0.003(3) 0.006(3) -0.007(3)
C31 0.048(5) 0.031(4) 0.039(4) 0.000(3) 0.004(3) -0.009(3)
C32 0.040(4) 0.035(4) 0.061(5) 0.005(4) -0.010(4) -0.010(3)
C33 0.053(5) 0.046(5) 0.063(5) 0.010(4) 0.017(4) -0.001(4)
C34 0.071(6) 0.031(4) 0.062(5) -0.004(4) 0.029(5) -0.012(4)
C35 0.051(5) 0.047(4) 0.037(4) 0.005(3) -0.001(3) -0.016(4)
C36 0.031(4) 0.037(4) 0.039(4) 0.004(3) -0.006(3) -0.001(3)
C37 0.062(5) 0.033(4) 0.034(4) -0.007(3) 0.006(4) -0.010(3)
C38 0.050(5) 0.070(5) 0.030(4) 0.006(4) 0.013(4) -0.011(4)
C39 0.047(5) 0.051(5) 0.057(5) 0.007(4) 0.004(4) -0.024(4)
C40 0.060(5) 0.036(4) 0.045(4) -0.002(3) -0.002(4) -0.011(4)
C41 0.046(4) 0.040(4) 0.037(4) 0.005(3) 0.007(3) -0.005(3)
C42 0.059(5) 0.047(4) 0.034(4) 0.002(3) 0.009(4) -0.005(4)
C43 0.047(5) 0.064(5) 0.045(4) 0.010(4) -0.003(4) -0.019(4)
C44 0.041(5) 0.088(6) 0.052(5) -0.004(4) -0.010(4) -0.028(4)
C45 0.067(6) 0.105(7) 0.049(5) -0.017(5) -0.010(5) -0.023(6)
C46 0.037(5) 0.092(6) 0.038(4) 0.003(4) -0.014(4) 0.007(4)
C47 0.040(4) 0.054(5) 0.043(4) 0.003(3) -0.012(3) -0.009(4)
C48 0.036(4) 0.039(4) 0.039(4) 0.001(3) -0.005(3) -0.007(3)
C49 0.042(5) 0.049(4) 0.049(4) 0.014(4) -0.010(4) -0.004(4)
C50 0.056(5) 0.052(5) 0.065(5) 0.003(4) 0.014(4) 0.008(4)
C51 0.032(4) 0.068(5) 0.056(5) -0.006(4) 0.010(4) -0.009(4)
C52 0.046(5) 0.063(5) 0.038(4) 0.005(4) 0.001(4) -0.019(4)
C53 0.039(4) 0.043(4) 0.041(4) 0.008(3) -0.001(3) -0.007(3)

loop_
_atom_type_symbol
_atom_type_description
_atom_type_scat_dispersion_real
_atom_type_scat_dispersion_imag
_atom_type_scat_source
C C 0.0033 0.0016 'International Tables Vol C Tables 4.2.6.8 and 6.1.1.4'
H H 0.0000 0.0000 'International Tables Vol C Tables 4.2.6.8 and 6.1.1.4'
B B 0.0013 0.0007 'International Tables Vol C Tables 4.2.6.8 and 6.1.1.4'
N N 0.0061 0.0033 'International Tables Vol C Tables 4.2.6.8 and 6.1.1.4'
O O 0.0106 0.0060 'International Tables Vol C Tables 4.2.6.8 and 6.1.1.4'
F F 0.0171 0.0103 'International Tables Vol C Tables 4.2.6.8 and 6.1.1.4'

loop_
_geom_angle_atom_site_label_1
_geom_angle_atom_site_label_2
_geom_angle_atom_site_label_3
_geom_angle
N1 B1 C1 109.4(5)
N1 B1 C8 108.4(5)
C1 B1 C8 116.2(5)
N1 B1 B2 109.0(5)
C1 B1 B2 100.6(5)
C8 B1 B2 112.9(5)
O2 B2 O1 110.4(6)
O2 B2 B1 127.7(6)
O1 B2 B1 121.8(6)
C36 B3 C30 102.5(6)
C36 B3 C48 112.6(5)
C30 B3 C48 113.9(5)
C36 B3 C42 113.1(5)
C30 B3 C42 112.9(5)
C48 B3 C42 102.3(6)
C17 N1 C21 116.1(5)
C17 N1 B1 122.0(5)
C21 N1 B1 121.9(5)
C19 N2 C23 121.2(5)
C19 N2 C22 120.6(6)
C23 N2 C22 118.1(6)
C1 N3 C4 110.7(5)
C1 N3 C2 128.0(5)
C4 N3 C2 120.8(5)
C1 N4 C5 110.3(5)
C1 N4 C7 125.8(5)
C5 N4 C7 123.6(5)
B2 O1 C27 109.1(6)
B2 O2 C24 107.8(6)
N4 C1 N3 104.8(5)
N4 C1 B1 123.5(5)
N3 C1 B1 131.0(5)
N3 C2 H2A 109.5
N3 C2 H2B 109.5
H2A C2 H2B 109.5
N3 C2 H2C 109.5
H2A C2 H2C 109.5
H2B C2 H2C 109.5
C4 C3 H3A 109.5
C4 C3 H3B 109.5
H3A C3 H3B 109.5
C4 C3 H3C 109.5
H3A C3 H3C 109.5
H3B C3 H3C 109.5
C5 C4 N3 106.9(5)
C5 C4 C3 130.4(6)
N3 C4 C3 122.7(6)
C4 C5 N4 107.2(5)
C4 C5 C6 131.4(6)
N4 C5 C6 121.4(6)
C5 C6 H6A 109.5
C5 C6 H6B 109.5
H6A C6 H6B 109.5
C5 C6 H6C 109.5
H6A C6 H6C 109.5
H6B C6 H6C 109.5
N4 C7 H7A 109.5
N4 C7 H7B 109.5
H7A C7 H7B 109.5
N4 C7 H7C 109.5
H7A C7 H7C 109.5
H7B C7 H7C 109.5
C13 C8 C9 116.2(6)
C13 C8 B1 118.3(6)
C9 C8 B1 125.4(5)
C10 C9 C8 120.8(6)
C10 C9 C14 114.8(6)
C8 C9 C14 124.3(6)
C9 C10 C11 123.3(7)
C9 C10 H10 118.4
C11 C10 H10 118.4
C12 C11 C10 115.9(7)
C12 C11 C15 121.9(7)
C10 C11 C15 122.2(7)
C11 C12 C13 123.0(6)
C11 C12 H12 118.5
C13 C12 H12 118.5
C12 C13 C8 120.4(6)
C12 C13 C16 115.5(6)
C8 C13 C16 124.0(6)
C9 C14 H14A 109.5
C9 C14 H14B 109.5
H14A C14 H14B 109.5
C9 C14 H14C 109.5
H14A C14 H14C 109.5
H14B C14 H14C 109.5
C11 C15 H15A 109.5
C11 C15 H15B 109.5
H15A C15 H15B 109.5
C11 C15 H15C 109.5
H15A C15 H15C 109.5
H15B C15 H15C 109.5
C13 C16 H16A 109.5
C13 C16 H16B 109.5
H16A C16 H16B 109.5
C13 C16 H16C 109.5
H16A C16 H16C 109.5
H16B C16 H16C 109.5
N1 C17 C18 123.6(6)
N1 C17 H17 118.2
C18 C17 H17 118.2
C17 C18 C19 119.9(6)
C17 C18 H18 120.1
C19 C18 H18 120.1
N2 C19 C18 121.5(6)
N2 C19 C20 122.3(6)
C18 C19 C20 116.2(6)
C21 C20 C19 119.4(6)
C21 C20 H20 120.3
C19 C20 H20 120.3
N1 C21 C20 124.8(6)
N1 C21 H21 117.6
C20 C21 H21 117.6
N2 C22 H22A 109.5
N2 C22 H22B 109.5
H22A C22 H22B 109.5
N2 C22 H22C 109.5
H22A C22 H22C 109.5
H22B C22 H22C 109.5
N2 C23 H23A 109.5
N2 C23 H23B 109.5
H23A C23 H23B 109.5
N2 C23 H23C 109.5
H23A C23 H23C 109.5
H23B C23 H23C 109.5
C25 C24 O2 109.2(7)
C25 C24 C27 124.5(11)
O2 C24 C27 102.9(7)
C25 C24 C26 109.0(12)
O2 C24 C26 104.8(8)
C27 C24 C26 104.6(8)
C24 C25 H25A 109.5
C24 C25 H25B 109.5
H25A C25 H25B 109.5
C24 C25 H25C 109.5
H25A C25 H25C 109.5
H25B C25 H25C 109.5
C24 C26 H26A 109.5
C24 C26 H26B 109.5
H26A C26 H26B 109.5
C24 C26 H26C 109.5
H26A C26 H26C 109.5
H26B C26 H26C 109.5
O1 C27 C29 110.3(7)
O1 C27 C24 103.4(6)
C29 C27 C24 122.5(9)
O1 C27 C28 107.5(10)
C29 C27 C28 107.6(9)
C24 C27 C28 104.6(12)
C27 C28 H28A 109.5
C27 C28 H28B 109.5
H28A C28 H28B 109.5
C27 C28 H28C 109.5
H28A C28 H28C 109.5
H28B C28 H28C 109.5
C27 C29 H29A 109.5
C27 C29 H29B 109.5
H29A C29 H29B 109.5
C27 C29 H29C 109.5
H29A C29 H29C 109.5
H29B C29 H29C 109.5
C35 C30 C31 111.3(6)
C35 C30 B3 129.0(6)
C31 C30 B3 119.3(5)
F1 C31 C32 115.8(6)
F1 C31 C30 118.7(6)
C32 C31 C30 125.6(6)
F2 C32 C33 121.3(7)
F2 C32 C31 119.8(6)
C33 C32 C31 118.9(7)
C34 C33 C32 120.0(7)
C34 C33 F3 118.9(7)
C32 C33 F3 121.2(8)
C33 C34 F4 122.1(8)
C33 C34 C35 120.3(7)
F4 C34 C35 117.5(8)
F5 C35 C30 120.5(7)
F5 C35 C34 115.6(6)
C30 C35 C34 123.9(7)
C41 C36 C37 111.9(6)
C41 C36 B3 128.5(6)
C37 C36 B3 119.2(6)
F6 C37 C38 115.0(6)
F6 C37 C36 120.0(6)
C38 C37 C36 125.0(6)
F7 C38 C39 119.1(6)
F7 C38 C37 120.9(7)
C39 C38 C37 119.9(7)
F8 C39 C38 121.7(7)
F8 C39 C40 119.9(7)
C38 C39 C40 118.4(6)
F9 C40 C39 120.0(6)
F9 C40 C41 120.4(7)
C39 C40 C41 119.6(6)
F10 C41 C40 114.7(6)
F10 C41 C36 120.2(6)
C40 C41 C36 125.1(7)
C47 C42 C43 111.8(6)
C47 C42 B3 128.0(6)
C43 C42 B3 119.8(6)
F15 C43 C44 116.0(6)
F15 C43 C42 118.5(6)
C44 C43 C42 125.5(7)
F14 C44 C45 120.9(7)
F14 C44 C43 120.8(7)
C45 C44 C43 118.3(7)
F13 C45 C44 120.6(8)
F13 C45 C46 119.6(8)
C44 C45 C46 119.8(7)
F12 C46 C45 121.0(7)
F12 C46 C47 120.0(8)
C45 C46 C47 119.0(7)
F11 C47 C46 114.1(6)
F11 C47 C42 120.4(6)
C46 C47 C42 125.5(7)
C49 C48 C53 112.3(6)
C49 C48 B3 120.8(6)
C53 C48 B3 126.9(6)
C48 C49 C50 125.8(7)
C48 C49 F16 119.3(7)
C50 C49 F16 114.8(6)
F17 C50 C51 119.9(7)
F17 C50 C49 121.1(7)
C51 C50 C49 119.0(7)
C52 C51 F18 121.0(7)
C52 C51 C50 119.0(7)
F18 C51 C50 120.0(7)
C51 C52 F19 121.3(7)
C51 C52 C53 120.5(7)
F19 C52 C53 118.1(7)
F20 C53 C52 115.6(6)
F20 C53 C48 121.1(6)
C52 C53 C48 123.2(7)

loop_
_geom_bond_atom_site_label_1
_geom_bond_atom_site_label_2
_geom_bond_distance
B1 N1 1.613(9)
B1 C1 1.633(10)
B1 C8 1.639(10)
B1 B2 1.754(11)
B2 O2 1.349(9)
B2 O1 1.367(9)
B3 C36 1.632(10)
B3 C30 1.644(10)
B3 C48 1.646(11)
B3 C42 1.651(10)
N1 C17 1.332(8)
N1 C21 1.340(8)
N2 C19 1.364(8)
N2 C23 1.422(8)
N2 C22 1.456(9)
N3 C1 1.352(8)
N3 C4 1.394(8)
N3 C2 1.465(8)
N4 C1 1.349(7)
N4 C5 1.402(8)
N4 C7 1.459(8)
O1 C27 1.429(9)
O2 C24 1.463(9)
F1 C31 1.350(7)
F2 C32 1.321(8)
F3 C33 1.350(8)
F4 C34 1.365(8)
F5 C35 1.347(8)
F6 C37 1.352(7)
F7 C38 1.351(8)
F8 C39 1.330(8)
F9 C40 1.333(8)
F10 C41 1.350(8)
F11 C47 1.365(8)
F12 C46 1.346(8)
F13 C45 1.339(9)
F14 C44 1.333(9)
F15 C43 1.362(8)
F16 C49 1.373(8)
F17 C50 1.357(8)
F18 C51 1.356(8)
F19 C52 1.351(8)
F20 C53 1.340(8)
C2 H2A 0.9700
C2 H2B 0.9700
C2 H2C 0.9700
C3 C4 1.489(9)
C3 H3A 0.9700
C3 H3B 0.9700
C3 H3C 0.9700
C4 C5 1.320(9)
C5 C6 1.493(9)
C6 H6A 0.9700
C6 H6B 0.9700
C6 H6C 0.9700
C7 H7A 0.9700
C7 H7B 0.9700
C7 H7C 0.9700
C8 C13 1.402(9)
C8 C9 1.414(9)
C9 C10 1.375(10)
C9 C14 1.500(9)
C10 C11 1.383(10)
C10 H10 0.9400
C11 C12 1.374(10)
C11 C15 1.499(10)
C12 C13 1.399(9)
C12 H12 0.9400
C13 C16 1.489(9)
C14 H14A 0.9700
C14 H14B 0.9700
C14 H14C 0.9700
C15 H15A 0.9700
C15 H15B 0.9700
C15 H15C 0.9700
C16 H16A 0.9700
C16 H16B 0.9700
C16 H16C 0.9700
C17 C18 1.379(9)
C17 H17 0.9400
C18 C19 1.395(9)
C18 H18 0.9400
C19 C20 1.400(8)
C20 C21 1.358(9)
C20 H20 0.9400
C21 H21 0.9400
C22 H22A 0.9700
C22 H22B 0.9700
C22 H22C 0.9700
C23 H23A 0.9700
C23 H23B 0.9700
C23 H23C 0.9700
C24 C25 1.422(13)
C24 C27 1.488(13)
C24 C26 1.643(16)
C25 H25A 0.9700
C25 H25B 0.9700
C25 H25C 0.9700
C26 H26A 0.9700
C26 H26B 0.9700
C26 H26C 0.9700
C27 C29 1.435(11)
C27 C28 1.587(13)
C28 H28A 0.9700
C28 H28B 0.9700
C28 H28C 0.9700
C29 H29A 0.9700
C29 H29B 0.9700
C29 H29C 0.9700
C30 C35 1.378(9)
C30 C31 1.409(9)
C31 C32 1.377(9)
C32 C33 1.342(10)
C33 C34 1.339(11)
C34 C35 1.401(11)
C36 C41 1.383(9)
C36 C37 1.389(9)
C37 C38 1.378(10)
C38 C39 1.360(10)
C39 C40 1.370(10)
C40 C41 1.381(9)
C42 C47 1.367(9)
C42 C43 1.393(10)
C43 C44 1.367(10)
C44 C45 1.360(11)
C45 C46 1.361(12)
C46 C47 1.366(9)
C48 C49 1.363(9)
C48 C53 1.400(9)
C49 C50 1.371(10)
C50 C51 1.370(11)
C51 C52 1.331(11)
C52 C53 1.392(10)

loop_
_geom_torsion_atom_site_label_1
_geom_torsion_atom_site_label_2
_geom_torsion_atom_site_label_3
_geom_torsion_atom_site_label_4
_geom_torsion
N1 B1 B2 O2 -131.4(7)
C1 B1 B2 O2 113.6(7)
C8 B1 B2 O2 -10.9(9)
N1 B1 B2 O1 52.9(8)
C1 B1 B2 O1 -62.1(7)
C8 B1 B2 O1 173.4(6)
C1 B1 N1 C17 77.0(7)
C8 B1 N1 C17 -155.4(6)
B2 B1 N1 C17 -32.1(8)
C1 B1 N1 C21 -102.9(6)
C8 B1 N1 C21 24.7(8)
B2 B1 N1 C21 148.0(6)
O2 B2 O1 C27 -5.8(8)
B1 B2 O1 C27 170.6(6)
O1 B2 O2 C24 -11.0(9)
B1 B2 O2 C24 172.9(7)
C5 N4 C1 N3 -1.3(7)
C7 N4 C1 N3 172.7(6)
C5 N4 C1 B1 170.2(5)
C7 N4 C1 B1 -15.9(9)
C4 N3 C1 N4 1.6(7)
C2 N3 C1 N4 -171.0(6)
C4 N3 C1 B1 -168.9(6)
C2 N3 C1 B1 18.4(11)
N1 B1 C1 N4 -166.1(5)
C8 B1 C1 N4 70.8(8)
B2 B1 C1 N4 -51.4(7)
N1 B1 C1 N3 3.0(9)
C8 B1 C1 N3 -120.1(7)
B2 B1 C1 N3 117.6(7)
C1 N3 C4 C5 -1.4(7)
C2 N3 C4 C5 171.8(6)
C1 N3 C4 C3 178.2(6)
C2 N3 C4 C3 -8.5(9)
N3 C4 C5 N4 0.6(7)
C3 C4 C5 N4 -179.0(7)
N3 C4 C5 C6 179.5(7)
C3 C4 C5 C6 -0.1(13)
C1 N4 C5 C4 0.4(7)
C7 N4 C5 C4 -173.7(6)
C1 N4 C5 C6 -178.7(6)
C7 N4 C5 C6 7.3(9)
N1 B1 C8 C13 67.0(7)
C1 B1 C8 C13 -169.3(6)
B2 B1 C8 C13 -53.8(7)
N1 B1 C8 C9 -112.7(6)
C1 B1 C8 C9 10.9(9)
B2 B1 C8 C9 126.4(6)
C13 C8 C9 C10 6.8(9)
B1 C8 C9 C10 -173.4(6)
C13 C8 C9 C14 -168.9(6)
B1 C8 C9 C14 10.9(10)
C8 C9 C10 C11 -3.6(11)
C14 C9 C10 C11 172.5(7)
C9 C10 C11 C12 -1.1(10)
C9 C10 C11 C15 178.1(7)
C10 C11 C12 C13 2.2(10)
C15 C11 C12 C13 -176.9(7)
C11 C12 C13 C8 1.2(10)
C11 C12 C13 C16 -177.9(7)
C9 C8 C13 C12 -5.7(9)
B1 C8 C13 C12 174.6(6)
C9 C8 C13 C16 173.4(6)
B1 C8 C13 C16 -6.4(9)
C21 N1 C17 C18 -1.8(9)
B1 N1 C17 C18 178.3(6)
N1 C17 C18 C19 1.7(11)
C23 N2 C19 C18 -179.4(6)
C22 N2 C19 C18 -0.9(10)
C23 N2 C19 C20 -1.5(10)
C22 N2 C19 C20 176.9(7)
C17 C18 C19 N2 178.2(6)
C17 C18 C19 C20 0.2(9)
N2 C19 C20 C21 -180.0(6)
C18 C19 C20 C21 -2.0(9)
C17 N1 C21 C20 -0.2(9)
B1 N1 C21 C20 179.8(6)
C19 C20 C21 N1 2.1(10)
B2 O2 C24 C25 156.4(11)
B2 O2 C24 C27 22.3(9)
B2 O2 C24 C26 -86.9(9)
B2 O1 C27 C29 152.1(8)
B2 O1 C27 C24 19.5(9)
B2 O1 C27 C28 -90.8(11)
C25 C24 C27 O1 -149.3(11)
O2 C24 C27 O1 -24.7(9)
C26 C24 C27 O1 84.7(8)
C25 C24 C27 C29 85.7(14)
O2 C24 C27 C29 -149.7(8)
C26 C24 C27 C29 -40.4(11)
C25 C24 C27 C28 -36.8(14)
O2 C24 C27 C28 87.8(9)
C26 C24 C27 C28 -162.9(9)
C36 B3 C30 C35 -111.1(7)
C48 B3 C30 C35 127.0(7)
C42 B3 C30 C35 10.9(10)
C36 B3 C30 C31 61.9(7)
C48 B3 C30 C31 -60.0(8)
C42 B3 C30 C31 -176.1(6)
C35 C30 C31 F1 178.6(5)
B3 C30 C31 F1 4.4(9)
C35 C30 C31 C32 -1.0(9)
B3 C30 C31 C32 -175.1(6)
F1 C31 C32 F2 3.5(9)
C30 C31 C32 F2 -177.0(6)
F1 C31 C32 C33 -179.9(6)
C30 C31 C32 C33 -0.4(11)
F2 C32 C33 C34 179.1(7)
C31 C32 C33 C34 2.6(11)
F2 C32 C33 F3 -1.8(11)
C31 C32 C33 F3 -178.3(6)
C32 C33 C34 F4 179.6(6)
F3 C33 C34 F4 0.5(11)
C32 C33 C34 C35 -3.4(11)
F3 C33 C34 C35 177.5(6)
C31 C30 C35 F5 -178.6(6)
B3 C30 C35 F5 -5.1(10)
C31 C30 C35 C34 0.2(9)
B3 C30 C35 C34 173.6(6)
C33 C34 C35 F5 -179.3(6)
F4 C34 C35 F5 -2.0(9)
C33 C34 C35 C30 2.0(11)
F4 C34 C35 C30 179.2(6)
C30 B3 C36 C41 -108.5(7)
C48 B3 C36 C41 14.3(9)
C42 B3 C36 C41 129.7(7)
C30 B3 C36 C37 62.9(7)
C48 B3 C36 C37 -174.4(6)
C42 B3 C36 C37 -58.9(8)
C41 C36 C37 F6 177.6(6)
B3 C36 C37 F6 4.9(9)
C41 C36 C37 C38 -2.9(10)
B3 C36 C37 C38 -175.7(7)
F6 C37 C38 F7 0.7(10)
C36 C37 C38 F7 -178.8(6)
F6 C37 C38 C39 -179.6(6)
C36 C37 C38 C39 1.0(12)
F7 C38 C39 F8 0.1(11)
C37 C38 C39 F8 -179.6(7)
F7 C38 C39 C40 -179.5(7)
C37 C38 C39 C40 0.7(11)
F8 C39 C40 F9 -1.3(11)
C38 C39 C40 F9 178.4(7)
F8 C39 C40 C41 -179.8(7)
C38 C39 C40 C41 -0.2(11)
F9 C40 C41 F10 -0.8(10)
C39 C40 C41 F10 177.8(6)
F9 C40 C41 C36 179.3(6)
C39 C40 C41 C36 -2.2(11)
C37 C36 C41 F10 -176.4(6)
B3 C36 C41 F10 -4.5(10)
C37 C36 C41 C40 3.6(10)
B3 C36 C41 C40 175.5(7)
C36 B3 C42 C47 -12.6(11)
C30 B3 C42 C47 -128.4(8)
C48 B3 C42 C47 108.8(8)
C36 B3 C42 C43 175.3(7)
C30 B3 C42 C43 59.5(9)
C48 B3 C42 C43 -63.3(8)
C47 C42 C43 F15 -178.3(7)
B3 C42 C43 F15 -5.0(11)
C47 C42 C43 C44 3.1(12)
B3 C42 C43 C44 176.3(8)
F15 C43 C44 F14 -0.4(12)
C42 C43 C44 F14 178.3(8)
F15 C43 C44 C45 179.0(8)
C42 C43 C44 C45 -2.3(14)
F14 C44 C45 F13 -0.4(14)
C43 C44 C45 F13 -179.9(8)
F14 C44 C45 C46 179.0(8)
C43 C44 C45 C46 -0.5(14)
F13 C45 C46 F12 -0.4(13)
C44 C45 C46 F12 -179.8(8)
F13 C45 C46 C47 -178.6(8)
C44 C45 C46 C47 2.0(14)
F12 C46 C47 F11 2.2(11)
C45 C46 C47 F11 -179.6(7)
F12 C46 C47 C42 -179.2(7)
C45 C46 C47 C42 -1.1(13)
C43 C42 C47 F11 177.1(7)
B3 C42 C47 F11 4.6(12)
C43 C42 C47 C46 -1.3(11)
B3 C42 C47 C46 -173.9(7)
C36 B3 C48 C49 56.1(8)
C30 B3 C48 C49 172.3(6)
C42 B3 C48 C49 -65.6(7)
C36 B3 C48 C53 -123.7(7)
C30 B3 C48 C53 -7.6(9)
C42 B3 C48 C53 114.6(7)
C53 C48 C49 C50 -2.7(10)
B3 C48 C49 C50 177.5(7)
C53 C48 C49 F16 -179.4(6)
B3 C48 C49 F16 0.8(9)
C48 C49 C50 F17 -178.0(7)
F16 C49 C50 F17 -1.1(11)
C48 C49 C50 C51 3.8(12)
F16 C49 C50 C51 -179.3(6)
F17 C50 C51 C52 178.0(7)
C49 C50 C51 C52 -3.8(12)
F17 C50 C51 F18 0.2(11)
C49 C50 C51 F18 178.4(7)
F18 C51 C52 F19 -2.8(11)
C50 C51 C52 F19 179.4(7)
F18 C51 C52 C53 -179.2(6)
C50 C51 C52 C53 3.0(11)
C51 C52 C53 F20 -178.6(6)
F19 C52 C53 F20 4.8(9)
C51 C52 C53 C48 -2.0(11)
F19 C52 C53 C48 -178.6(6)
C49 C48 C53 F20 178.1(6)
B3 C48 C53 F20 -2.0(10)
C49 C48 C53 C52 1.7(9)
B3 C48 C53 C52 -178.5(6)
